data_4508485
loop_
_publ_author_name
'Amo-Ochoa, Pilar'
'Jim\'enez-Aparicio, Reyes'
'Perles, Josefina'
'Torres, M. Rosario'
'Gennari, Marcello'
'Zamora, F\'elix'

_publ_section_title
;
 Structural Diversity in Paddlewheel Dirhodium(II) Compounds through Ionic
 Interactions: Electronic and Redox Properties
;
_journal_issue 11
_journal_name_full 'Crystal Growth &amp; Design'
_journal_page_first 4977
_journal_paper_doi 10.1021/cg4011532
_journal_volume 13
_journal_year 2013
_chemical_formula_moiety 'C24 H36 Br4 K4 O16 Rh4'
_chemical_formula_sum 'C24 H36 Br4 K4 O16 Rh4'
_chemical_formula_weight 1468.17
_chemical_name_common RhBr
_space_group_crystal_system triclinic
_space_group_IT_number 2
_space_group_name_Hall '-P 1'
_space_group_name_H-M_alt 'P -1'
_symmetry_space_group_name_Hall '-P 1'
_symmetry_space_group_name_H-M 'P -1'
_atom_sites_solution_hydrogens geom
_atom_sites_solution_primary direct
_atom_sites_solution_secondary difmap
_cell_angle_alpha 66.750(3)
_cell_angle_beta 72.652(4)
_cell_angle_gamma 75.657(3)
_cell_formula_units_Z 2
_cell_length_a 12.5875(10)
_cell_length_b 12.7015(10)
_cell_length_c 15.8120(15)
_cell_measurement_reflns_used 267
_cell_measurement_temperature 296.(2)
_cell_measurement_theta_max 25.5684
_cell_measurement_theta_min 3.1426
_cell_volume 2192.6(3)
_computing_cell_refinement 'APEX2 v2010.9-1 (Bruker AXS)'
_computing_data_collection 'Bruker Instrument Service v2010.9.0.0'
_computing_data_reduction 'SAINT V7.68A (Bruker AXS, 2009)'
_computing_structure_refinement 'SHELXL-97 (Sheldrick, 2008)'
_computing_structure_solution 'SHELXS-97 (Sheldrick, 2008)'
_diffrn_ambient_temperature 296.(2)
_diffrn_detector_area_resol_mean 8.3333
_diffrn_measured_fraction_theta_full 0.988
_diffrn_measured_fraction_theta_max 0.988
_diffrn_radiation_wavelength 0.71073
_diffrn_reflns_av_R_equivalents 0.0000
_diffrn_reflns_av_sigmaI/netI 0.0610
_diffrn_reflns_limit_h_max 13
_diffrn_reflns_limit_h_min -13
_diffrn_reflns_limit_k_max 14
_diffrn_reflns_limit_k_min -12
_diffrn_reflns_limit_l_max 12
_diffrn_reflns_limit_l_min -17
_diffrn_reflns_number 6249
_diffrn_reflns_theta_full 23.29
_diffrn_reflns_theta_max 23.29
_diffrn_reflns_theta_min 1.71
_exptl_absorpt_coefficient_mu 5.562
_exptl_absorpt_correction_T_max 0.90
_exptl_absorpt_correction_T_min 0.56
_exptl_absorpt_correction_type multi-scan
_exptl_absorpt_process_details twinabs
_exptl_crystal_colour 'clear dark green'
_exptl_crystal_density_diffrn 2.224
_exptl_crystal_density_method 'not measured'
_exptl_crystal_description prismatic
_exptl_crystal_F_000 1408
_exptl_crystal_size_max 0.120
_exptl_crystal_size_mid 0.040
_exptl_crystal_size_min 0.020
_refine_diff_density_max 2.323
_refine_diff_density_min -1.166
_refine_ls_extinction_method none
_refine_ls_goodness_of_fit_ref 1.001
_refine_ls_hydrogen_treatment refxyz
_refine_ls_matrix_type full
_refine_ls_number_parameters 475
_refine_ls_number_reflns 6249
_refine_ls_number_restraints 1
_refine_ls_restrained_S_all 1.001
_refine_ls_R_factor_all 0.0962
_refine_ls_R_factor_gt 0.0586
_refine_ls_shift/su_max 0.102
_refine_ls_shift/su_mean 0.005
_refine_ls_structure_factor_coef Fsqd
_refine_ls_weighting_details 'calc w=1/[\s^2^(Fo^2^)+(0.0974P)^2^+30.9254P] where P=(Fo^2^+2Fc^2^)/3'
_refine_ls_weighting_scheme calc
_refine_ls_wR_factor_gt 0.1617
_refine_ls_wR_factor_ref 0.1823
_reflns_number_gt 4186
_reflns_number_total 6249
_reflns_threshold_expression >2sigma(I)
_cod_data_source_file cg4011532_si_001.cif
_cod_data_source_block C4
_cod_database_code 4508485

loop_
_space_group_symop_operation_xyz
'x, y, z'
'-x, -y, -z'

loop_
_atom_site_type_symbol
_atom_site_label
_atom_site_fract_x
_atom_site_fract_y
_atom_site_fract_z
_atom_site_U_iso_or_equiv
_atom_site_adp_type
_atom_site_calc_flag
_atom_site_refinement_flags
_atom_site_occupancy
Br Br1 0.43890(14) 0.15624(14) 0.74715(10) 0.0475(4) Uani d . 1.0
Br Br2 0.26459(14) 0.31341(15) 1.09197(11) 0.0537(5) Uani d . 1.0
Br Br3 0.14665(14) 0.42532(15) 0.70617(11) 0.0508(5) Uani d . 1.0
Br Br4 0.31988(14) 0.27599(13) 0.35903(11) 0.0454(4) Uani d . 1.0
C C1 0.5330(12) 0.2032(12) 0.9904(11) 0.037(4) Uani d . 1.0
C C2 0.5649(16) 0.3098(16) 0.9806(14) 0.067(5) Uani d . 1.0
H H2A 0.6323 0.3222 0.9304 0.081 Uiso calc R 1.0
H H2B 0.506 0.3718 0.9584 0.081 Uiso calc R 1.0
C C3 0.586(3) 0.326(3) 1.060(2) 0.161(14) Uani d . 1.0
H H3A 0.5203 0.3171 1.1103 0.242 Uiso calc R 1.0
H H3B 0.6058 0.4015 1.0403 0.242 Uiso calc R 1.0
H H3C 0.6477 0.2683 1.0816 0.242 Uiso calc R 1.0
C C4 0.7150(13) -0.0353(13) 0.9184(10) 0.039(3) Uani d . 1.0
C C5 0.8396(13) -0.0461(15) 0.8760(13) 0.060(5) Uani d . 1.0
H H5A 0.8706 0.0071 0.8891 0.072 Uiso calc R 1.0
H H5B 0.8738 -0.1239 0.9079 0.072 Uiso calc R 1.0
C C6 0.872(3) -0.024(4) 0.775(2) 0.209(14) Uani d . 1.0
H H6A 0.8346 -0.0688 0.7601 0.313 Uiso calc R 1.0
H H6B 0.9522 -0.0448 0.7572 0.313 Uiso calc R 1.0
H H6C 0.8517 0.0571 0.7422 0.313 Uiso calc R 1.0
C C7 -0.1290(15) 0.3951(14) 1.1629(11) 0.046(4) Uani d . 1.0
C C8 -0.2021(16) 0.3301(15) 1.2515(11) 0.062(5) Uani d . 1.0
H H8A -0.1837 0.3371 1.3042 0.075 Uiso calc R 1.0
H H8B -0.1856 0.2487 1.2585 0.075 Uiso calc R 1.0
C C9 -0.327(2) 0.370(3) 1.2568(16) 0.116(9) Uani d . 1.0
H H9A -0.3464 0.4478 1.2574 0.174 Uiso calc R 1.0
H H9B -0.3692 0.3197 1.3135 0.174 Uiso calc R 1.0
H H9C -0.3459 0.3679 1.2029 0.174 Uiso calc R 1.0
C C10 -0.0186(13) 0.3415(13) 0.9421(10) 0.039(3) Uani d . 1.0
C C11 -0.0337(16) 0.2450(14) 0.9122(13) 0.062(5) Uani d D 1.0
H H11A -0.0762 0.2787 0.8632 0.074 Uiso calc R 1.0
H H11B 0.0395 0.2086 0.8866 0.074 Uiso calc R 1.0
C C13 0.1885(12) 0.5506(12) 0.3795(11) 0.037(4) Uani d . 1.0
C C14 0.2945(15) 0.5930(16) 0.3073(13) 0.061(5) Uani d . 1.0
C C15A 0.266(4) 0.714(4) 0.264(3) 0.094(11) Uani d P 0.50(2)
H H15A 0.2338 0.7482 0.3125 0.141 Uiso calc PR 0.50(2)
H H15B 0.2122 0.7288 0.2274 0.141 Uiso calc PR 0.50(2)
H H15C 0.3323 0.7466 0.2244 0.141 Uiso calc PR 0.50(2)
C C15B 0.400(3) 0.547(4) 0.340(3) 0.094(11) Uani d P 0.50(2)
H H15D 0.3849 0.5351 0.4065 0.141 Uiso calc PR 0.50(2)
H H15E 0.4524 0.6012 0.3057 0.141 Uiso calc PR 0.50(2)
H H15F 0.4316 0.4746 0.3306 0.141 Uiso calc PR 0.50(2)
C C16 0.0488(11) 0.2839(11) 0.5083(10) 0.030(3) Uani d . 1.0
C C17 0.0681(13) 0.1588(13) 0.5169(12) 0.047(4) Uani d . 1.0
H H17A 0.0131 0.1192 0.5709 0.057 Uiso calc R 1.0
H H17B 0.142 0.1241 0.5299 0.057 Uiso calc R 1.0
C C18 0.061(2) 0.1373(16) 0.4305(16) 0.087(7) Uani d . 1.0
H H18A -0.017 0.1461 0.4294 0.13 Uiso calc R 1.0
H H18B 0.0963 0.0601 0.4337 0.13 Uiso calc R 1.0
H H18C 0.0979 0.1921 0.3742 0.13 Uiso calc R 1.0
C C19 0.3492(12) -0.0149(12) 0.6595(10) 0.035(3) Uani d . 1.0
C C20 0.2583(15) -0.0324(14) 0.7508(11) 0.060(5) Uani d . 1.0
H H20A 0.2279 -0.1016 0.7635 0.072 Uiso calc R 1.0
H H20B 0.295 -0.0486 0.8014 0.072 Uiso calc R 1.0
C C21 0.1637(18) 0.059(2) 0.7576(18) 0.118(10) Uani d . 1.0
H H21A 0.1791 0.1055 0.7865 0.177 Uiso calc R 1.0
H H21B 0.0972 0.0249 0.7953 0.177 Uiso calc R 1.0
H H21C 0.1524 0.1064 0.6955 0.177 Uiso calc R 1.0
C C22 0.6025(13) 0.1355(12) 0.5270(9) 0.034(3) Uani d . 1.0
C C23 0.6679(17) 0.2180(17) 0.5310(13) 0.062(5) Uani d . 1.0
C C24A 0.635(5) 0.326(4) 0.510(4) 0.110(13) Uani d P 0.47(2)
H H24A 0.6033 0.3545 0.4561 0.164 Uiso calc PR 0.47(2)
H H24B 0.6985 0.3642 0.4967 0.164 Uiso calc PR 0.47(2)
H H24C 0.5799 0.3403 0.5628 0.164 Uiso calc PR 0.47(2)
C C24B 0.748(4) 0.169(4) 0.587(3) 0.110(13) Uani d P 0.53(2)
H H24D 0.8172 0.1403 0.5508 0.164 Uiso calc PR 0.53(2)
H H24E 0.7207 0.1056 0.6416 0.164 Uiso calc PR 0.53(2)
H H24F 0.7612 0.2262 0.6061 0.164 Uiso calc PR 0.53(2)
K K1 0.2891(3) 0.3075(3) 0.8781(2) 0.0505(10) Uani d . 1.0
K K2 0.3111(3) 0.2982(3) 0.5631(2) 0.0431(8) Uani d . 1.0
K K3 -0.1042(3) 0.5864(3) 0.7474(2) 0.0503(10) Uani d . 1.0
K K4 0.4014(3) 0.1000(3) 0.2419(2) 0.0494(10) Uani d . 1.0
O O1 0.5031(8) 0.1976(8) 0.9231(7) 0.038(2) Uani d . 1.0
O O2 0.5443(8) 0.1149(8) 1.0665(7) 0.040(2) Uani d . 1.0
O O3 0.6474(8) 0.0124(8) 0.8649(7) 0.040(2) Uani d . 1.0
O O4 0.3128(7) 0.0723(8) 0.9901(6) 0.034(2) Uani d . 1.0
O O5 -0.0237(9) 0.3658(8) 1.1542(6) 0.040(2) Uani d . 1.0
O O6 0.1748(8) 0.5224(9) 0.8998(7) 0.040(2) Uani d . 1.0
O O7 0.0909(8) 0.5690(9) 1.0731(7) 0.043(3) Uani d . 1.0
O O8 0.0649(8) 0.3210(8) 0.9782(7) 0.039(2) Uani d . 1.0
O O9 -0.1063(8) 0.4395(8) 0.6549(6) 0.041(2) Uani d . 1.0
O O10 0.1912(7) 0.5133(8) 0.4651(6) 0.035(2) Uani d . 1.0
O O11 0.0813(7) 0.3099(7) 0.5645(6) 0.032(2) Uani d . 1.0
O O12 0.0025(8) 0.6445(8) 0.5544(7) 0.038(2) Uani d . 1.0
O O13 0.3283(8) 0.0657(8) 0.5849(6) 0.035(2) Uani d . 1.0
O O14 0.4361(9) -0.0888(9) 0.6621(6) 0.042(3) Uani d . 1.0
O O15 0.5235(8) 0.1832(8) 0.4840(7) 0.035(2) Uani d . 1.0
O O103 0.3647(8) -0.0270(8) 0.4394(7) 0.037(2) Uani d . 1.0
Rh Rh1 0.47849(9) 0.04524(10) 0.92339(7) 0.0319(3) Uani d . 1.0
Rh Rh2 0.08087(10) 0.44092(10) 1.02860(7) 0.0336(3) Uani d . 1.0
Rh Rh3 0.04449(9) 0.47508(9) 0.56389(7) 0.0294(3) Uani d . 1.0
Rh Rh4 0.44200(9) 0.08348(9) 0.45840(7) 0.0279(3) Uani d . 1.0
C C12 -0.095(3) 0.155(3) 0.995(2) 0.209(14) Uani d D 1.0
H H12A -0.0728 0.1458 1.0512 0.313 Uiso calc R 1.0
H H12B -0.0754 0.083 0.9843 0.313 Uiso calc R 1.0
H H12C -0.1742 0.18 1.0026 0.313 Uiso calc R 1.0

loop_
_atom_site_aniso_label
_atom_site_aniso_U_11
_atom_site_aniso_U_22
_atom_site_aniso_U_33
_atom_site_aniso_U_12
_atom_site_aniso_U_13
_atom_site_aniso_U_23
Br1 0.0599(11) 0.0494(10) 0.0328(8) 0.0231(8) -0.0240(7) -0.0227(7)
Br2 0.0526(10) 0.0657(11) 0.0461(10) 0.0350(9) -0.0294(8) -0.0355(9)
Br3 0.0538(10) 0.0654(11) 0.0432(9) 0.0277(9) -0.0297(8) -0.0371(8)
Br4 0.0569(10) 0.0412(9) 0.0395(9) 0.0223(8) -0.0252(8) -0.0226(7)
C1 0.030(8) 0.035(9) 0.049(10) 0.015(7) -0.017(7) -0.025(8)
C2 0.068(13) 0.066(13) 0.084(14) -0.007(10) -0.037(11) -0.030(11)
C3 0.21(4) 0.12(2) 0.22(4) -0.04(2) -0.10(3) -0.08(3)
C4 0.048(7) 0.046(7) 0.033(6) 0.007(6) -0.017(5) -0.026(5)
C5 0.040(10) 0.051(11) 0.073(13) 0.009(8) 0.008(9) -0.028(9)
C6 0.24(3) 0.24(3) 0.12(2) -0.06(3) 0.02(2) -0.06(2)
C7 0.060(12) 0.039(10) 0.041(10) -0.005(9) -0.006(9) -0.022(8)
C8 0.089(15) 0.052(11) 0.032(9) -0.002(10) -0.006(9) -0.011(8)
C9 0.10(2) 0.17(3) 0.070(16) -0.06(2) 0.004(14) -0.035(17)
C10 0.048(7) 0.046(7) 0.033(6) 0.007(6) -0.017(5) -0.026(5)
C11 0.076(13) 0.040(10) 0.081(13) 0.010(9) -0.023(11) -0.039(10)
C13 0.025(8) 0.034(9) 0.044(10) 0.003(7) -0.002(7) -0.017(7)
C14 0.042(11) 0.054(11) 0.060(12) -0.006(9) -0.001(9) -0.002(9)
C15A 0.08(2) 0.11(3) 0.09(2) -0.02(2) 0.030(18) -0.06(2)
C15B 0.08(2) 0.11(3) 0.09(2) -0.02(2) 0.030(18) -0.06(2)
C16 0.022(8) 0.025(8) 0.038(8) -0.002(6) 0.004(7) -0.014(7)
C17 0.042(10) 0.041(9) 0.072(11) 0.016(8) -0.028(8) -0.036(9)
C18 0.13(2) 0.047(12) 0.114(18) 0.003(12) -0.071(16) -0.038(12)
C19 0.040(9) 0.030(8) 0.034(9) 0.011(7) -0.018(7) -0.015(7)
C20 0.073(13) 0.046(10) 0.046(10) -0.006(9) 0.013(9) -0.022(8)
C21 0.063(15) 0.15(3) 0.11(2) 0.040(16) -0.012(14) -0.057(18)
C22 0.045(9) 0.033(9) 0.026(8) 0.001(7) -0.001(7) -0.020(7)
C23 0.086(14) 0.057(12) 0.063(12) -0.012(10) -0.039(11) -0.026(10)
C24A 0.16(4) 0.08(2) 0.13(3) -0.05(2) -0.06(3) -0.04(2)
C24B 0.16(4) 0.08(2) 0.13(3) -0.05(2) -0.06(3) -0.04(2)
K1 0.054(2) 0.052(2) 0.045(2) 0.0304(18) -0.0239(17) -0.0296(18)
K2 0.043(2) 0.043(2) 0.046(2) 0.0203(16) -0.0221(16) -0.0261(16)
K3 0.056(2) 0.061(2) 0.0386(19) 0.0242(19) -0.0246(17) -0.0317(18)
K4 0.066(2) 0.052(2) 0.0358(19) 0.0265(18) -0.0288(17) -0.0286(17)
O1 0.043(6) 0.033(6) 0.040(6) 0.011(5) -0.014(5) -0.019(5)
O2 0.051(7) 0.030(6) 0.043(6) 0.005(5) -0.017(5) -0.019(5)
O3 0.034(6) 0.042(6) 0.043(6) 0.016(5) -0.007(5) -0.028(5)
O4 0.030(5) 0.033(5) 0.040(6) 0.010(4) -0.019(4) -0.013(4)
O5 0.046(7) 0.050(7) 0.023(5) 0.008(5) -0.010(5) -0.019(5)
O6 0.036(6) 0.048(6) 0.031(6) 0.011(5) -0.003(5) -0.022(5)
O7 0.040(6) 0.050(7) 0.046(6) 0.015(5) -0.015(5) -0.033(5)
O8 0.052(7) 0.024(5) 0.043(6) 0.016(5) -0.017(5) -0.022(5)
O9 0.044(6) 0.046(6) 0.030(5) 0.013(5) -0.008(5) -0.024(5)
O10 0.029(5) 0.052(6) 0.030(6) 0.005(5) -0.011(4) -0.025(5)
O11 0.033(5) 0.026(5) 0.045(6) 0.007(4) -0.018(5) -0.020(5)
O12 0.037(6) 0.042(6) 0.043(6) 0.015(5) -0.020(5) -0.027(5)
O13 0.034(6) 0.036(6) 0.029(5) 0.008(5) -0.005(4) -0.015(5)
O14 0.049(7) 0.048(7) 0.024(5) -0.001(6) -0.010(5) -0.011(5)
O15 0.034(6) 0.032(5) 0.042(6) 0.006(5) -0.015(5) -0.017(5)
O103 0.029(6) 0.043(7) 0.051(6) 0.005(5) -0.018(5) -0.026(5)
Rh1 0.0345(7) 0.0361(7) 0.0277(6) 0.0174(5) -0.0166(5) -0.0203(5)
Rh2 0.0407(7) 0.0345(7) 0.0258(6) 0.0185(5) -0.0164(5) -0.0185(5)
Rh3 0.0321(7) 0.0320(6) 0.0266(6) 0.0150(5) -0.0149(5) -0.0186(5)
Rh4 0.0312(6) 0.0292(6) 0.0256(6) 0.0102(5) -0.0128(5) -0.0161(5)
C12 0.24(3) 0.24(3) 0.12(2) -0.06(3) 0.02(2) -0.06(2)

loop_
_atom_type_symbol
_atom_type_description
_atom_type_scat_dispersion_real
_atom_type_scat_dispersion_imag
_atom_type_scat_source
C C 0.0033 0.0016 'International Tables Vol C Tables 4.2.6.8 and 6.1.1.4'
H H 0.0000 0.0000 'International Tables Vol C Tables 4.2.6.8 and 6.1.1.4'
O O 0.0106 0.0060 'International Tables Vol C Tables 4.2.6.8 and 6.1.1.4'
K K 0.2009 0.2494 'International Tables Vol C Tables 4.2.6.8 and 6.1.1.4'
Br Br -0.2901 2.4595 'International Tables Vol C Tables 4.2.6.8 and 6.1.1.4'
Rh Rh -1.1178 0.9187 'International Tables Vol C Tables 4.2.6.8 and 6.1.1.4'

loop_
_geom_angle_atom_site_label_1
_geom_angle_atom_site_label_2
_geom_angle_atom_site_label_3
_geom_angle_site_symmetry_1
_geom_angle_site_symmetry_3
_geom_angle
Rh1 Br1 K1 . . 72.06(7)
Rh1 Br1 K4 . 2_656 70.79(7)
K1 Br1 K4 . 2_656 142.29(9)
Rh1 Br1 K2 . . 163.38(9)
K1 Br1 K2 . . 96.37(9)
K4 Br1 K2 2_656 . 118.29(9)
Rh2 Br2 K3 . 2_567 72.39(7)
Rh2 Br2 K4 . 1_556 154.93(10)
K3 Br2 K4 2_567 1_556 93.53(9)
Rh2 Br2 K1 . . 71.59(7)
K3 Br2 K1 2_567 . 143.98(9)
K4 Br2 K1 1_556 . 119.82(9)
Rh3 Br3 K2 . . 72.75(7)
Rh3 Br3 K3 . . 70.94(7)
K2 Br3 K3 . . 143.64(9)
Rh3 Br3 K1 . . 167.71(9)
K2 Br3 K1 . . 97.60(9)
K3 Br3 K1 . . 118.08(9)
Rh4 Br4 K4 . . 72.13(7)
Rh4 Br4 K2 . . 71.37(7)
K4 Br4 K2 . . 143.18(9)
Rh4 Br4 K3 . 2_566 152.87(10)
K4 Br4 K3 . 2_566 92.31(9)
K2 Br4 K3 . 2_566 118.91(9)
O1 C1 O2 . . 123.1(13)
O1 C1 C2 . . 119.2(14)
O2 C1 C2 . . 117.5(14)
C3 C2 C1 . . 121.3(19)
C3 C2 H2A . . 107.0
C1 C2 H2A . . 107.0
C3 C2 H2B . . 107.0
C1 C2 H2B . . 107.0
H2A C2 H2B . . 106.7
C2 C3 H3A . . 109.5
C2 C3 H3B . . 109.5
H3A C3 H3B . . 109.5
C2 C3 H3C . . 109.4
H3A C3 H3C . . 109.5
H3B C3 H3C . . 109.5
O3 C4 O4 . 2_657 125.3(14)
O3 C4 C5 . . 119.4(14)
O4 C4 C5 2_657 . 115.3(13)
C6 C5 C4 . . 116.(2)
C6 C5 H5A . . 108.3
C4 C5 H5A . . 108.3
C6 C5 H5B . . 108.3
C4 C5 H5B . . 108.3
H5A C5 H5B . . 107.4
C5 C6 H6A . . 109.5
C5 C6 H6B . . 109.4
H6A C6 H6B . . 109.5
C5 C6 H6C . . 109.5
H6A C6 H6C . . 109.5
H6B C6 H6C . . 109.5
O5 C7 O6 . 2_567 123.8(14)
O5 C7 C8 . . 117.4(15)
O6 C7 C8 2_567 . 118.8(16)
C7 C8 C9 . . 114.4(16)
C7 C8 H8A . . 108.7
C9 C8 H8A . . 108.7
C7 C8 H8B . . 108.7
C9 C8 H8B . . 108.7
H8A C8 H8B . . 107.6
C8 C9 H9A . . 109.5
C8 C9 H9B . . 109.5
H9A C9 H9B . . 109.5
C8 C9 H9C . . 109.5
H9A C9 H9C . . 109.5
H9B C9 H9C . . 109.5
O7 C10 O8 2_567 . 128.3(13)
O7 C10 C11 2_567 . 115.5(13)
O8 C10 C11 . . 116.2(14)
C12 C11 C10 . . 111.(2)
C12 C11 H11A . . 109.3
C10 C11 H11A . . 109.5
C12 C11 H11B . . 109.6
C10 C11 H11B . . 109.5
H11A C11 H11B . . 108.1
O9 C13 O10 2_566 . 127.4(13)
O9 C13 C14 2_566 . 115.3(14)
O10 C13 C14 . . 117.2(14)
C15A C14 C15B . . 120.(3)
C15A C14 C13 . . 106.(2)
C15B C14 C13 . . 116.(2)
C14 C15A H15A . . 109.5
C14 C15A H15B . . 109.4
H15A C15A H15B . . 109.5
C14 C15A H15C . . 109.5
H15A C15A H15C . . 109.5
H15B C15A H15C . . 109.5
C14 C15B H15D . . 109.5
C14 C15B H15E . . 109.5
H15D C15B H15E . . 109.5
C14 C15B H15F . . 109.5
H15D C15B H15F . . 109.5
H15E C15B H15F . . 109.5
O11 C16 O12 . 2_566 124.8(12)
O11 C16 C17 . . 118.6(13)
O12 C16 C17 2_566 . 116.6(12)
C16 C17 C18 . . 115.4(14)
C16 C17 H17A . . 108.4
C18 C17 H17A . . 108.4
C16 C17 H17B . . 108.4
C18 C17 H17B . . 108.4
H17A C17 H17B . . 107.5
C17 C18 H18A . . 109.5
C17 C18 H18B . . 109.5
H18A C18 H18B . . 109.5
C17 C18 H18C . . 109.5
H18A C18 H18C . . 109.5
H18B C18 H18C . . 109.5
O14 C19 O13 . . 124.2(13)
O14 C19 C20 . . 116.8(13)
O13 C19 C20 . . 118.7(13)
C21 C20 C19 . . 119.7(16)
C21 C20 H20A . . 107.4
C19 C20 H20A . . 107.4
C21 C20 H20B . . 107.4
C19 C20 H20B . . 107.4
H20A C20 H20B . . 106.9
C20 C21 H21A . . 109.5
C20 C21 H21B . . 109.4
H21A C21 H21B . . 109.5
C20 C21 H21C . . 109.5
H21A C21 H21C . . 109.5
H21B C21 H21C . . 109.5
O15 C22 O103 . 2_656 126.2(13)
O15 C22 C23 . . 115.1(13)
O103 C22 C23 2_656 . 118.5(14)
C24A C23 C24B . . 117.(3)
C24A C23 C22 . . 124.(3)
C24B C23 C22 . . 116.(2)
C23 C24A H24A . . 109.5
C23 C24A H24B . . 109.5
H24A C24A H24B . . 109.5
C23 C24A H24C . . 109.5
H24A C24A H24C . . 109.5
H24B C24A H24C . . 109.5
C23 C24B H24D . . 109.4
C23 C24B H24E . . 109.5
H24D C24B H24E . . 109.5
C23 C24B H24F . . 109.5
H24D C24B H24F . . 109.5
H24E C24B H24F . . 109.5
O8 K1 O4 . . 86.7(3)
O8 K1 O6 . . 61.0(3)
O4 K1 O6 . . 137.9(3)
O8 K1 O1 . . 136.2(3)
O4 K1 O1 . . 61.7(3)
O6 K1 O1 . . 124.0(3)
O8 K1 Br1 . . 133.2(2)
O4 K1 Br1 . . 70.7(2)
O6 K1 Br1 . . 151.2(2)
O1 K1 Br1 . . 66.6(2)
O8 K1 Br2 . . 68.2(2)
O4 K1 Br2 . . 76.9(2)
O6 K1 Br2 . . 66.8(2)
O1 K1 Br2 . . 75.2(2)
Br1 K1 Br2 . . 138.28(11)
O8 K1 Br3 . . 77.1(2)
O4 K1 Br3 . . 124.6(2)
O6 K1 Br3 . . 76.4(2)
O1 K1 Br3 . . 145.2(2)
Br1 K1 Br3 . . 82.92(8)
Br2 K1 Br3 . . 138.19(11)
O8 K1 Rh1 . . 122.1(2)
O4 K1 Rh1 . . 35.40(19)
O6 K1 Rh1 . . 156.1(2)
O1 K1 Rh1 . . 35.09(19)
Br1 K1 Rh1 . . 46.99(5)
Br2 K1 Rh1 . . 91.70(8)
Br3 K1 Rh1 . . 127.25(10)
O8 K1 Rh2 . . 35.09(19)
O4 K1 Rh2 . . 103.7(2)
O6 K1 Rh2 . . 34.75(19)
O1 K1 Rh2 . . 120.5(2)
Br1 K1 Rh2 . . 168.27(14)
Br2 K1 Rh2 . . 45.74(5)
Br3 K1 Rh2 . . 92.50(8)
Rh1 K1 Rh2 . . 132.76(10)
O8 K1 K2 . . 109.8(2)
O4 K1 K2 . . 102.9(2)
O6 K1 K2 . . 112.6(2)
O1 K1 K2 . . 106.5(2)
Br1 K1 K2 . . 42.94(6)
Br2 K1 K2 . . 177.98(12)
Br3 K1 K2 . . 40.31(6)
Rh1 K1 K2 . . 89.28(7)
Rh2 K1 K2 . . 132.65(9)
O13 K2 O11 . . 84.5(3)
O13 K2 O10 . . 136.1(3)
O11 K2 O10 . . 60.7(3)
O13 K2 O15 . . 61.3(3)
O11 K2 O15 . . 134.9(3)
O10 K2 O15 . . 126.1(3)
O13 K2 Br3 . . 126.1(2)
O11 K2 Br3 . . 69.52(19)
O10 K2 Br3 . . 68.27(19)
O15 K2 Br3 . . 154.5(2)
O13 K2 Br4 . . 69.9(2)
O11 K2 Br4 . . 75.5(2)
O10 K2 Br4 . . 75.71(19)
O15 K2 Br4 . . 65.97(19)
Br3 K2 Br4 . . 138.58(11)
O13 K2 Br1 . . 77.1(2)
O11 K2 Br1 . . 127.2(2)
O10 K2 Br1 . . 144.7(2)
O15 K2 Br1 . . 75.5(2)
Br3 K2 Br1 . . 82.46(8)
Br4 K2 Br1 . . 137.86(10)
O13 K2 Rh3 . . 119.2(2)
O11 K2 Rh3 . . 34.91(17)
O10 K2 Rh3 . . 35.36(19)
O15 K2 Rh3 . . 156.8(2)
Br3 K2 Rh3 . . 46.76(5)
Br4 K2 Rh3 . . 91.85(8)
Br1 K2 Rh3 . . 127.68(10)
O13 K2 Rh4 . . 35.17(18)
O11 K2 Rh4 . . 100.6(2)
O10 K2 Rh4 . . 122.0(2)
O15 K2 Rh4 . . 34.85(18)
Br3 K2 Rh4 . . 161.15(13)
Br4 K2 Rh4 . . 46.37(5)
Br1 K2 Rh4 . . 91.87(8)
Rh3 K2 Rh4 . . 131.29(10)
O13 K2 K1 . . 106.7(2)
O11 K2 K1 . . 103.0(2)
O10 K2 K1 . . 106.53(19)
O15 K2 K1 . . 114.0(2)
Br3 K2 K1 . . 42.09(6)
Br4 K2 K1 . . 176.38(12)
Br1 K2 K1 . . 40.69(6)
Rh3 K2 K1 . . 88.58(7)
Rh4 K2 K1 . . 131.49(9)
O7 K3 O9 2_567 . 101.8(3)
O7 K3 O12 2_567 . 144.2(3)
O9 K3 O12 . . 62.1(3)
O7 K3 O5 2_567 2_567 62.6(3)
O9 K3 O5 . 2_567 143.6(3)
O12 K3 O5 . 2_567 110.1(3)
O7 K3 Br2 2_567 2_567 68.5(2)
O9 K3 Br2 . 2_567 139.6(2)
O12 K3 Br2 . 2_567 144.8(2)
O5 K3 Br2 2_567 2_567 68.6(2)
O7 K3 Br3 2_567 . 77.9(2)
O9 K3 Br3 . . 67.8(2)
O12 K3 Br3 . . 66.5(2)
O5 K3 Br3 2_567 . 76.5(2)
Br2 K3 Br3 2_567 . 139.60(11)
O7 K3 Br4 2_567 2_566 133.3(2)
O9 K3 Br4 . 2_566 78.1(2)
O12 K3 Br4 . 2_566 77.4(2)
O5 K3 Br4 2_567 2_566 137.3(2)
Br2 K3 Br4 2_567 2_566 81.69(8)
Br3 K3 Br4 . 2_566 138.71(11)
O7 K3 Rh2 2_567 2_567 35.7(2)
O9 K3 Rh2 . 2_567 137.4(2)
O12 K3 Rh2 . 2_567 145.2(2)
O5 K3 Rh2 2_567 2_567 35.4(2)
Br2 K3 Rh2 2_567 2_567 46.77(5)
Br3 K3 Rh2 . 2_567 92.84(8)
Br4 K3 Rh2 2_566 2_567 128.41(10)
O7 K3 Rh3 2_567 . 113.9(2)
O9 K3 Rh3 . . 35.0(2)
O12 K3 Rh3 . . 35.03(19)
O5 K3 Rh3 2_567 . 117.9(2)
Br2 K3 Rh3 2_567 . 173.56(12)
Br3 K3 Rh3 . . 46.05(5)
Br4 K3 Rh3 2_566 . 92.71(8)
Rh2 K3 Rh3 2_567 . 138.57(10)
O7 K3 K4 2_567 2_566 111.5(2)
O9 K3 K4 . 2_566 120.1(2)
O12 K3 K4 . 2_566 104.0(2)
O5 K3 K4 2_567 2_566 96.3(2)
Br2 K3 K4 2_567 2_566 44.01(6)
Br3 K3 K4 . 2_566 164.21(13)
Br4 K3 K4 2_566 2_566 42.80(6)
Rh2 K3 K4 2_567 2_566 88.82(8)
Rh3 K3 K4 . 2_566 131.93(9)
O2 K4 O103 1_554 . 145.0(3)
O2 K4 O14 1_554 2_656 98.3(3)
O103 K4 O14 . 2_656 62.1(3)
O2 K4 O3 1_554 2_656 62.5(3)
O103 K4 O3 . 2_656 113.9(3)
O14 K4 O3 2_656 2_656 141.8(3)
O2 K4 Br4 1_554 . 132.4(2)
O103 K4 Br4 . . 69.9(2)
O14 K4 Br4 2_656 . 67.8(2)
O3 K4 Br4 2_656 . 149.8(2)
O2 K4 Br2 1_554 1_554 76.7(2)
O103 K4 Br2 . 1_554 138.2(2)
O14 K4 Br2 2_656 1_554 134.1(2)
O3 K4 Br2 2_656 1_554 76.5(2)
Br4 K4 Br2 . 1_554 82.18(8)
O2 K4 Br1 1_554 2_656 70.1(2)
O103 K4 Br1 . 2_656 76.9(2)
O14 K4 Br1 2_656 2_656 76.8(2)
O3 K4 Br1 2_656 2_656 65.8(2)
Br4 K4 Br1 . 2_656 139.61(11)
Br2 K4 Br1 1_554 2_656 138.00(10)
O2 K4 Rh4 1_554 . 133.7(2)
O103 K4 Rh4 . . 35.46(18)
O14 K4 Rh4 2_656 . 35.5(2)
O3 K4 Rh4 2_656 . 148.4(2)
Br4 K4 Rh4 . . 47.02(5)
Br2 K4 Rh4 1_554 . 129.20(10)
Br1 K4 Rh4 2_656 . 92.66(8)
O2 K4 Rh1 1_554 2_656 35.48(19)
O103 K4 Rh1 . 2_656 120.5(2)
O14 K4 Rh1 2_656 2_656 110.2(2)
O3 K4 Rh1 2_656 2_656 35.48(19)
Br4 K4 Rh1 . 2_656 167.89(14)
Br2 K4 Rh1 1_554 2_656 91.97(8)
Br1 K4 Rh1 2_656 2_656 46.32(5)
Rh4 K4 Rh1 . 2_656 137.52(10)
O2 K4 K3 1_554 2_566 117.0(2)
O103 K4 K3 . 2_566 97.8(2)
O14 K4 K3 2_656 2_566 111.8(2)
O3 K4 K3 2_656 2_566 106.4(2)
Br4 K4 K3 . 2_566 44.89(6)
Br2 K4 K3 1_554 2_566 42.46(6)
Br1 K4 K3 2_656 2_566 166.69(13)
Rh4 K4 K3 . 2_566 89.62(8)
Rh1 K4 K3 2_656 2_566 132.86(9)
C1 O1 Rh1 . . 121.6(9)
C1 O1 K1 . . 122.8(8)
Rh1 O1 K1 . . 90.8(3)
C1 O2 Rh1 . 2_657 119.3(9)
C1 O2 K4 . 1_556 122.5(8)
Rh1 O2 K4 2_657 1_556 92.9(4)
C4 O3 Rh1 . . 119.1(9)
C4 O3 K4 . 2_656 122.8(8)
Rh1 O3 K4 . 2_656 90.6(3)
C4 O4 Rh1 2_657 . 119.3(9)
C4 O4 K1 2_657 . 123.4(8)
Rh1 O4 K1 . . 92.2(3)
C7 O5 Rh2 . . 119.1(9)
C7 O5 K3 . 2_567 124.4(9)
Rh2 O5 K3 . 2_567 90.5(4)
C7 O6 Rh2 2_567 . 120.9(10)
C7 O6 K1 2_567 . 123.7(9)
Rh2 O6 K1 . . 92.0(4)
C10 O7 Rh2 2_567 . 117.5(9)
C10 O7 K3 2_567 2_567 123.2(9)
Rh2 O7 K3 . 2_567 92.3(4)
C10 O8 Rh2 . . 117.5(8)
C10 O8 K1 . . 124.2(9)
Rh2 O8 K1 . . 93.3(4)
C13 O9 Rh3 2_566 . 118.1(9)
C13 O9 K3 2_566 . 121.5(8)
Rh3 O9 K3 . . 93.2(4)
C13 O10 Rh3 . . 118.1(9)
C13 O10 K2 . . 126.3(8)
Rh3 O10 K2 . . 91.0(3)
C16 O11 Rh3 . . 120.1(8)
C16 O11 K2 . . 124.8(8)
Rh3 O11 K2 . . 91.5(3)
C16 O12 Rh3 2_566 . 119.5(8)
C16 O12 K3 2_566 . 120.6(8)
Rh3 O12 K3 . . 92.6(4)
C19 O13 Rh4 . . 120.1(9)
C19 O13 K2 . . 121.0(8)
Rh4 O13 K2 . . 93.0(3)
C19 O14 Rh4 . 2_656 120.6(9)
C19 O14 K4 . 2_656 121.8(9)
Rh4 O14 K4 2_656 2_656 91.0(4)
C22 O15 Rh4 . . 119.3(9)
C22 O15 K2 . . 123.4(8)
Rh4 O15 K2 . . 90.7(3)
C22 O103 Rh4 2_656 . 118.4(9)
C22 O103 K4 2_656 . 122.7(8)
Rh4 O103 K4 . . 90.8(4)
O1 Rh1 O2 . 2_657 175.8(4)
O1 Rh1 O4 . . 90.7(4)
O2 Rh1 O4 2_657 . 88.9(4)
O1 Rh1 O3 . . 89.3(4)
O2 Rh1 O3 2_657 . 90.7(4)
O4 Rh1 O3 . . 176.3(4)
O1 Rh1 Rh1 . 2_657 87.9(3)
O2 Rh1 Rh1 2_657 2_657 87.9(3)
O4 Rh1 Rh1 . 2_657 87.8(3)
O3 Rh1 Rh1 . 2_657 88.4(3)
O1 Rh1 Br1 . . 89.3(3)
O2 Rh1 Br1 2_657 . 94.9(3)
O4 Rh1 Br1 . . 94.1(2)
O3 Rh1 Br1 . . 89.6(3)
Rh1 Rh1 Br1 2_657 . 176.58(9)
O1 Rh1 K1 . . 54.1(3)
O2 Rh1 K1 2_657 . 128.2(3)
O4 Rh1 K1 . . 52.4(3)
O3 Rh1 K1 . . 130.1(3)
Rh1 Rh1 K1 2_657 . 118.58(8)
Br1 Rh1 K1 . . 60.95(6)
O1 Rh1 K4 . 2_656 131.1(3)
O2 Rh1 K4 2_657 2_656 51.6(3)
O4 Rh1 K4 . 2_656 128.1(3)
O3 Rh1 K4 . 2_656 53.9(3)
Rh1 Rh1 K4 2_657 2_656 117.87(8)
Br1 Rh1 K4 . 2_656 62.89(6)
K1 Rh1 K4 . 2_656 123.48(8)
O6 Rh2 O5 . . 175.8(4)
O6 Rh2 O8 . . 89.3(4)
O5 Rh2 O8 . . 90.3(4)
O6 Rh2 O7 . . 89.2(4)
O5 Rh2 O7 . . 91.0(4)
O8 Rh2 O7 . . 176.3(4)
O6 Rh2 Rh2 . 2_567 87.1(3)
O5 Rh2 Rh2 . 2_567 88.7(3)
O8 Rh2 Rh2 . 2_567 88.3(3)
O7 Rh2 Rh2 . 2_567 88.3(3)
O6 Rh2 Br2 . . 92.1(3)
O5 Rh2 Br2 . . 92.1(3)
O8 Rh2 Br2 . . 93.0(3)
O7 Rh2 Br2 . . 90.4(3)
Rh2 Rh2 Br2 2_567 . 178.47(9)
O6 Rh2 K3 . 2_567 128.6(3)
O5 Rh2 K3 . 2_567 54.1(3)
O8 Rh2 K3 . 2_567 131.3(3)
O7 Rh2 K3 . 2_567 52.0(3)
Rh2 Rh2 K3 2_567 2_567 118.74(8)
Br2 Rh2 K3 . 2_567 60.84(7)
O6 Rh2 K1 . . 53.2(3)
O5 Rh2 K1 . . 129.1(3)
O8 Rh2 K1 . . 51.6(3)
O7 Rh2 K1 . . 129.4(3)
Rh2 Rh2 K1 2_567 . 117.73(8)
Br2 Rh2 K1 . . 62.67(7)
K3 Rh2 K1 2_567 . 123.51(8)
O11 Rh3 O9 . . 89.8(4)
O11 Rh3 O12 . . 175.6(4)
O9 Rh3 O12 . . 90.4(4)
O11 Rh3 O10 . . 90.0(4)
O9 Rh3 O10 . . 176.2(4)
O12 Rh3 O10 . . 89.5(4)
O11 Rh3 Rh3 . 2_566 87.9(3)
O9 Rh3 Rh3 . 2_566 88.3(3)
O12 Rh3 Rh3 . 2_566 87.8(3)
O10 Rh3 Rh3 . 2_566 87.9(3)
O11 Rh3 Br3 . . 93.6(3)
O9 Rh3 Br3 . . 92.5(3)
O12 Rh3 Br3 . . 90.7(3)
O10 Rh3 Br3 . . 91.2(2)
Rh3 Rh3 Br3 2_566 . 178.26(9)
O11 Rh3 K2 . . 53.5(3)
O9 Rh3 K2 . . 128.6(3)
O12 Rh3 K2 . . 128.9(3)
O10 Rh3 K2 . . 53.6(3)
Rh3 Rh3 K2 2_566 . 119.96(8)
Br3 Rh3 K2 . . 60.49(6)
O11 Rh3 K3 . . 130.4(3)
O9 Rh3 K3 . . 51.8(3)
O12 Rh3 K3 . . 52.4(3)
O10 Rh3 K3 . . 130.4(3)
Rh3 Rh3 K3 2_566 . 116.57(8)
Br3 Rh3 K3 . . 63.01(7)
K2 Rh3 K3 . . 123.47(8)
O15 Rh4 O103 . . 176.0(4)
O15 Rh4 O13 . . 90.6(4)
O103 Rh4 O13 . . 88.3(4)
O15 Rh4 O14 . 2_656 89.3(4)
O103 Rh4 O14 . 2_656 91.4(4)
O13 Rh4 O14 . 2_656 175.1(4)
O15 Rh4 Rh4 . 2_656 88.1(3)
O103 Rh4 Rh4 . 2_656 88.0(3)
O13 Rh4 Rh4 . 2_656 87.6(3)
O14 Rh4 Rh4 2_656 2_656 87.5(3)
O15 Rh4 Br4 . . 90.4(3)
O103 Rh4 Br4 . . 93.6(3)
O13 Rh4 Br4 . . 94.7(3)
O14 Rh4 Br4 2_656 . 90.2(3)
Rh4 Rh4 Br4 2_656 . 177.33(9)
O15 Rh4 K4 . . 129.4(3)
O103 Rh4 K4 . . 53.7(3)
O13 Rh4 K4 . . 129.4(3)
O14 Rh4 K4 2_656 . 53.5(3)
Rh4 Rh4 K4 2_656 . 118.67(8)
Br4 Rh4 K4 . . 60.85(6)
O15 Rh4 K2 . . 54.5(3)
O103 Rh4 K2 . . 127.1(3)
O13 Rh4 K2 . . 51.8(3)
O14 Rh4 K2 2_656 . 131.3(3)
Rh4 Rh4 K2 2_656 . 118.38(8)
Br4 Rh4 K2 . . 62.27(6)
K4 Rh4 K2 . . 122.91(8)
C11 C12 H12A . . 109.4
C11 C12 H12B . . 109.4
H12A C12 H12B . . 109.5
C11 C12 H12C . . 109.7
H12A C12 H12C . . 109.5
H12B C12 H12C . . 109.5

loop_
_geom_bond_atom_site_label_1
_geom_bond_atom_site_label_2
_geom_bond_site_symmetry_2
_geom_bond_distance
Br1 Rh1 . 2.7167(18)
Br1 K1 . 3.248(3)
Br1 K4 2_656 3.344(4)
Br1 K2 . 3.393(3)
Br2 Rh2 . 2.6870(18)
Br2 K3 2_567 3.220(4)
Br2 K4 1_556 3.314(4)
Br2 K1 . 3.333(4)
Br3 Rh3 . 2.7046(17)
Br3 K2 . 3.231(3)
Br3 K3 . 3.347(4)
Br3 K1 . 3.348(4)
Br4 Rh4 . 2.7121(18)
Br4 K4 . 3.238(3)
Br4 K2 . 3.317(4)
Br4 K3 2_566 3.363(4)
C1 O1 . 1.262(16)
C1 O2 . 1.297(17)
C1 C2 . 1.44(2)
C2 C3 . 1.46(3)
C2 H2A . 0.97
C2 H2B . 0.97
C3 H3A . 0.96
C3 H3B . 0.96
C3 H3C . 0.96
C4 O3 . 1.256(16)
C4 O4 2_657 1.296(16)
C4 C5 . 1.51(2)
C5 C6 . 1.45(3)
C5 H5A . 0.97
C5 H5B . 0.97
C6 H6A . 0.96
C6 H6B . 0.96
C6 H6C . 0.96
C7 O5 . 1.265(19)
C7 O6 2_567 1.278(18)
C7 C8 . 1.48(2)
C8 C9 . 1.52(3)
C8 H8A . 0.97
C8 H8B . 0.97
C9 H9A . 0.96
C9 H9B . 0.96
C9 H9C . 0.96
C10 O7 2_567 1.257(17)
C10 O8 . 1.266(17)
C10 C11 . 1.55(2)
C11 C12 . 1.501(18)
C11 H11A . 0.97
C11 H11B . 0.97
C13 O9 2_566 1.265(17)
C13 O10 . 1.254(17)
C13 C14 . 1.53(2)
C14 C15A . 1.41(5)
C14 C15B . 1.47(5)
C15A H15A . 0.96
C15A H15B . 0.96
C15A H15C . 0.96
C15B H15D . 0.96
C15B H15E . 0.96
C15B H15F . 0.96
C16 O11 . 1.258(16)
C16 O12 2_566 1.268(16)
C16 C17 . 1.504(19)
C17 C18 . 1.53(2)
C17 H17A . 0.97
C17 H17B . 0.97
C18 H18A . 0.96
C18 H18B . 0.96
C18 H18C . 0.96
C19 O14 . 1.252(16)
C19 O13 . 1.268(16)
C19 C20 . 1.53(2)
C20 C21 . 1.45(3)
C20 H20A . 0.97
C20 H20B . 0.97
C21 H21A . 0.96
C21 H21B . 0.96
C21 H21C . 0.96
C22 O15 . 1.264(17)
C22 O103 2_656 1.274(16)
C22 C23 . 1.51(2)
C23 C24A . 1.26(5)
C23 C24B . 1.40(5)
C24A H24A . 0.96
C24A H24B . 0.96
C24A H24C . 0.96
C24B H24D . 0.96
C24B H24E . 0.96
C24B H24F . 0.96
K1 O8 . 2.794(10)
K1 O4 . 2.801(10)
K1 O6 . 2.853(10)
K1 O1 . 2.864(10)
K1 Rh1 . 3.535(3)
K1 Rh2 . 3.560(3)
K1 K2 . 4.951(5)
K2 O13 . 2.794(10)
K2 O11 . 2.853(9)
K2 O10 . 2.856(10)
K2 O15 . 2.891(10)
K2 Rh3 . 3.546(3)
K2 Rh4 . 3.551(3)
K3 O7 2_567 2.771(10)
K3 O9 . 2.796(10)
K3 O12 . 2.815(10)
K3 O5 2_567 2.847(10)
K3 Br2 2_567 3.220(4)
K3 Br4 2_566 3.363(4)
K3 Rh2 2_567 3.515(3)
K3 Rh3 . 3.551(3)
K3 K4 2_566 4.761(5)
K4 O2 1_554 2.783(10)
K4 O103 . 2.846(10)
K4 O14 2_656 2.838(10)
K4 O3 2_656 2.867(10)
K4 Br2 1_554 3.314(4)
K4 Br1 2_656 3.344(4)
K4 Rh4 . 3.528(3)
K4 Rh1 2_656 3.548(3)
K4 K3 2_566 4.761(5)
O1 Rh1 . 2.032(9)
O2 Rh1 2_657 2.062(9)
O2 K4 1_556 2.783(10)
O3 Rh1 . 2.059(9)
O3 K4 2_656 2.867(10)
O4 C4 2_657 1.296(16)
O4 Rh1 . 2.049(9)
O5 Rh2 . 2.039(10)
O5 K3 2_567 2.847(10)
O6 C7 2_567 1.278(18)
O6 Rh2 . 2.030(9)
O7 C10 2_567 1.257(17)
O7 Rh2 . 2.054(9)
O7 K3 2_567 2.771(10)
O8 Rh2 . 2.050(9)
O9 C13 2_566 1.265(17)
O9 Rh3 . 2.040(10)
O10 Rh3 . 2.052(9)
O11 Rh3 . 2.030(8)
O12 C16 2_566 1.268(16)
O12 Rh3 . 2.040(9)
O13 Rh4 . 2.048(9)
O14 Rh4 2_656 2.048(10)
O14 K4 2_656 2.838(10)
O15 Rh4 . 2.029(9)
O103 C22 2_656 1.274(16)
O103 Rh4 . 2.047(9)
Rh1 O2 2_657 2.062(9)
Rh1 Rh1 2_657 2.400(2)
Rh1 K4 2_656 3.547(3)
Rh2 Rh2 2_567 2.393(2)
Rh2 K3 2_567 3.515(3)
Rh3 Rh3 2_566 2.393(2)
Rh4 O14 2_656 2.048(10)
Rh4 Rh4 2_656 2.402(2)
C12 H12A . 0.9601
C12 H12B . 0.9601
C12 H12C . 0.9601
